data_4108195
loop_
_publ_author_name
'Hiyam Hamaed'
'Jenna M. Pawlowski'
'Benjamin F.T. Cooper'
'Riqiang Fu'
'S. Holger Eichhorn'
'Robert W. Schurko'

_publ_section_title
;
 Application of Solid-State 35Cl NMR to the Structural Characterization of
 Hydrochloride Pharmaceuticals and their Polymorphs
;
_journal_name_full 'Journal of the American Chemical Society'
_journal_page_first 11056
_journal_page_last 11065
_journal_paper_doi 10.1021/ja802486q
_journal_volume 130
_journal_year 2008
_chemical_formula_sum 'C18 H31 Cl N2 O2'
_chemical_formula_weight 342.90
_chemical_name_systematic
;
 ?
;
_space_group_IT_number 61
_symmetry_cell_setting orthorhombic
_symmetry_space_group_name_Hall '-P 2ac 2ab'
_symmetry_space_group_name_H-M 'P b c a'
_atom_sites_solution_hydrogens geom
_atom_sites_solution_primary direct
_atom_sites_solution_secondary difmap
_audit_creation_method SHELXL-97
_cell_angle_alpha 90.00
_cell_angle_beta 90.00
_cell_angle_gamma 90.00
_cell_formula_units_Z 8
_cell_length_a 18.5429(18)
_cell_length_b 7.2296(7)
_cell_length_c 28.476(3)
_cell_measurement_reflns_used 9589
_cell_measurement_temperature 173(2)
_cell_measurement_theta_max 28.14
_cell_measurement_theta_min 2.20
_cell_volume 3817.4(7)
_computing_cell_refinement 'Bruker SMART'
_computing_data_collection 'Bruker SMART'
_computing_data_reduction 'Bruker SAINT'
_computing_molecular_graphics 'Bruker SHELXTL'
_computing_publication_material 'Bruker SHELXTL'
_computing_structure_refinement 'SHELXL-97 (Sheldrick, 1997)'
_computing_structure_solution 'Bruker SHELXTL'
_diffrn_ambient_temperature 173(2)
_diffrn_measured_fraction_theta_full 0.948
_diffrn_measured_fraction_theta_max 0.948
_diffrn_measurement_device_type 'CCD area detector'
_diffrn_measurement_method 'phi and omega scans'
_diffrn_radiation_monochromator graphite
_diffrn_radiation_source 'fine-focus sealed tube'
_diffrn_radiation_type MoK\a
_diffrn_radiation_wavelength 0.71073
_diffrn_reflns_av_R_equivalents 0.0986
_diffrn_reflns_av_sigmaI/netI 0.0631
_diffrn_reflns_limit_h_max 24
_diffrn_reflns_limit_h_min -23
_diffrn_reflns_limit_k_max 9
_diffrn_reflns_limit_k_min -9
_diffrn_reflns_limit_l_max 37
_diffrn_reflns_limit_l_min -37
_diffrn_reflns_number 39005
_diffrn_reflns_theta_full 28.23
_diffrn_reflns_theta_max 28.23
_diffrn_reflns_theta_min 1.43
_exptl_absorpt_coefficient_mu 0.211
_exptl_absorpt_correction_T_max 0.979
_exptl_absorpt_correction_T_min 0.811
_exptl_absorpt_correction_type multi-scan
_exptl_absorpt_process_details '(SADABS; Bruker, 2000)'
_exptl_crystal_colour colourless
_exptl_crystal_density_diffrn 1.193
_exptl_crystal_description plate
_exptl_crystal_F_000 1488
_exptl_crystal_size_max 0.20
_exptl_crystal_size_mid 0.10
_exptl_crystal_size_min 0.10
_refine_diff_density_max 0.413
_refine_diff_density_min -0.280
_refine_diff_density_rms 0.072
_refine_ls_extinction_method none
_refine_ls_goodness_of_fit_ref 1.173
_refine_ls_hydrogen_treatment mixed
_refine_ls_matrix_type full
_refine_ls_number_parameters 224
_refine_ls_number_reflns 4472
_refine_ls_number_restraints 0
_refine_ls_restrained_S_all 1.173
_refine_ls_R_factor_all 0.1342
_refine_ls_R_factor_gt 0.0808
_refine_ls_shift/su_max 0.000
_refine_ls_shift/su_mean 0.000
_refine_ls_structure_factor_coef Fsqd
_refine_ls_weighting_details 'calc w=1/[\s^2^(Fo^2^)+(0.0560P)^2^+6.8400P] where P=(Fo^2^+2Fc^2^)/3'
_refine_ls_weighting_scheme calc
_refine_ls_wR_factor_gt 0.1671
_refine_ls_wR_factor_ref 0.1970
_reflns_number_gt 2842
_reflns_number_total 4472
_reflns_threshold_expression >2sigma(I)
_cod_data_source_file ja802486q-file001_BupivacaineHCl-2007.cif
_cod_data_source_block bhbux
_cod_original_cell_volume 3817.4(6)
_cod_database_code 4108195

loop_
_symmetry_equiv_pos_as_xyz
'x, y, z'
'-x+1/2, -y, z+1/2'
'-x, y+1/2, -z+1/2'
'x+1/2, -y+1/2, -z'
'-x, -y, -z'
'x-1/2, y, -z-1/2'
'x, -y-1/2, z-1/2'
'-x-1/2, y-1/2, z'

loop_
_atom_site_label
_atom_site_type_symbol
_atom_site_fract_x
_atom_site_fract_y
_atom_site_fract_z
_atom_site_U_iso_or_equiv
_atom_site_adp_type
_atom_site_occupancy
_atom_site_symmetry_multiplicity
_atom_site_calc_flag
_atom_site_refinement_flags
O2 O 0.84984(15) 0.7957(4) 0.09679(10) 0.0291(6) Uani 1 1 d .
H102 H 0.9344(16) 0.437(5) 0.1668(10) 0.007(8) Uiso 1 1 d .
H104 H 0.863(2) 0.701(6) 0.0854(14) 0.031(12) Uiso 1 1 d .
H101 H 0.880(2) 0.037(6) 0.0691(13) 0.031(11) Uiso 1 1 d .
H103 H 0.874(3) 0.786(7) 0.1269(19) 0.066(15) Uiso 1 1 d .
Cl1 Cl 0.93635(6) 0.75440(13) 0.18818(3) 0.0361(3) Uani 1 1 d .
O1 O 0.90408(14) 0.4445(3) 0.07711(8) 0.0295(6) Uani 1 1 d .
N1 N 0.88922(16) 0.1427(4) 0.05757(10) 0.0240(7) Uani 1 1 d .
N2 N 0.94100(16) 0.3204(4) 0.16876(9) 0.0221(6) Uani 1 1 d .
C9 C 0.89454(18) 0.2824(4) 0.08772(11) 0.0212(7) Uani 1 1 d .
C6 C 0.8898(2) 0.1644(4) 0.00733(11) 0.0248(8) Uani 1 1 d .
C15 C 1.01493(19) 0.2650(5) 0.15275(12) 0.0301(8) Uani 1 1 d .
H15A H 1.0182 0.2830 0.1184 0.036 Uiso 1 1 calc R
H15B H 1.0218 0.1315 0.1592 0.036 Uiso 1 1 calc R
C10 C 0.88448(18) 0.2271(5) 0.13941(11) 0.0234(7) Uani 1 1 d .
H10 H 0.8900 0.0900 0.1424 0.028 Uiso 1 1 calc R
C1 C 0.8276(2) 0.1153(5) -0.01711(13) 0.0300(8) Uani 1 1 d .
C5 C 0.9529(2) 0.2216(5) -0.01488(12) 0.0269(8) Uani 1 1 d .
C13 C 0.8552(2) 0.3253(5) 0.23627(12) 0.0310(9) Uani 1 1 d .
H13A H 0.8488 0.4611 0.2344 0.037 Uiso 1 1 calc R
H13B H 0.8495 0.2882 0.2695 0.037 Uiso 1 1 calc R
C16 C 1.07508(19) 0.3711(5) 0.17591(12) 0.0295(8) Uani 1 1 d .
H16A H 1.0756 0.3432 0.2099 0.035 Uiso 1 1 calc R
H16B H 1.0665 0.5054 0.1721 0.035 Uiso 1 1 calc R
C14 C 0.92992(19) 0.2757(5) 0.21983(11) 0.0278(8) Uani 1 1 d .
H14A H 0.9658 0.3442 0.2388 0.033 Uiso 1 1 calc R
H14B H 0.9381 0.1418 0.2248 0.033 Uiso 1 1 calc R
C4 C 0.9519(2) 0.2327(5) -0.06391(13) 0.0351(9) Uani 1 1 d .
H4 H 0.9935 0.2745 -0.0802 0.042 Uiso 1 1 calc R
C11 C 0.80946(19) 0.2819(5) 0.15543(12) 0.0299(9) Uani 1 1 d .
H11A H 0.7731 0.2180 0.1358 0.036 Uiso 1 1 calc R
H11B H 0.8030 0.4168 0.1513 0.036 Uiso 1 1 calc R
C7 C 0.7602(2) 0.0557(6) 0.00777(15) 0.0406(10) Uani 1 1 d .
H7A H 0.7227 0.0271 -0.0154 0.061 Uiso 1 1 calc R
H7B H 0.7435 0.1556 0.0283 0.061 Uiso 1 1 calc R
H7C H 0.7703 -0.0546 0.0266 0.061 Uiso 1 1 calc R
C3 C 0.8913(2) 0.1840(6) -0.08883(13) 0.0416(11) Uani 1 1 d .
H3 H 0.8918 0.1904 -0.1222 0.050 Uiso 1 1 calc R
C12 C 0.7978(2) 0.2311(6) 0.20692(12) 0.0352(9) Uani 1 1 d .
H12A H 0.7494 0.2718 0.2172 0.042 Uiso 1 1 calc R
H12B H 0.8010 0.0953 0.2109 0.042 Uiso 1 1 calc R
C8 C 1.02063(19) 0.2649(5) 0.01180(12) 0.0295(8) Uani 1 1 d .
H8A H 1.0586 0.3019 -0.0102 0.044 Uiso 1 1 calc R
H8B H 1.0362 0.1549 0.0292 0.044 Uiso 1 1 calc R
H8C H 1.0113 0.3661 0.0339 0.044 Uiso 1 1 calc R
C2 C 0.8298(2) 0.1258(6) -0.06604(13) 0.0403(10) Uani 1 1 d .
H2 H 0.7884 0.0926 -0.0838 0.048 Uiso 1 1 calc R
C18 C 1.2088(2) 0.4246(7) 0.17644(14) 0.0437(11) Uani 1 1 d .
H18A H 1.2541 0.3864 0.1616 0.066 Uiso 1 1 calc R
H18B H 1.2109 0.3974 0.2101 0.066 Uiso 1 1 calc R
H18C H 1.2018 0.5577 0.1718 0.066 Uiso 1 1 calc R
C17 C 1.1473(2) 0.3211(7) 0.15474(15) 0.0430(11) Uani 1 1 d .
H17A H 1.1556 0.1867 0.1587 0.052 Uiso 1 1 calc R
H17B H 1.1461 0.3474 0.1206 0.052 Uiso 1 1 calc R

loop_
_atom_site_aniso_label
_atom_site_aniso_U_11
_atom_site_aniso_U_22
_atom_site_aniso_U_33
_atom_site_aniso_U_23
_atom_site_aniso_U_13
_atom_site_aniso_U_12
O2 0.0366(16) 0.0219(14) 0.0287(14) -0.0002(11) -0.0002(12) 0.0024(12)
Cl1 0.0564(6) 0.0242(4) 0.0276(4) -0.0035(4) -0.0139(4) 0.0030(5)
O1 0.0461(16) 0.0196(12) 0.0228(12) 0.0004(10) 0.0020(11) -0.0014(11)
N1 0.0344(18) 0.0179(14) 0.0196(14) -0.0003(12) 0.0004(13) -0.0034(13)
N2 0.0267(17) 0.0208(15) 0.0188(14) -0.0011(12) -0.0017(12) 0.0013(13)
C9 0.0213(18) 0.0220(18) 0.0203(16) 0.0000(14) -0.0009(13) 0.0012(14)
C6 0.038(2) 0.0180(16) 0.0183(16) -0.0034(13) 0.0003(15) 0.0035(15)
C15 0.029(2) 0.032(2) 0.0291(18) -0.0082(16) -0.0004(16) 0.0044(17)
C10 0.0287(19) 0.0213(17) 0.0201(16) -0.0001(14) -0.0027(14) -0.0044(15)
C1 0.041(2) 0.0227(18) 0.0263(18) -0.0044(15) -0.0049(16) 0.0023(17)
C5 0.038(2) 0.0188(17) 0.0238(17) -0.0003(14) 0.0014(15) 0.0036(15)
C13 0.039(2) 0.037(2) 0.0175(16) -0.0006(15) 0.0050(16) -0.0012(18)
C16 0.026(2) 0.037(2) 0.0255(18) -0.0032(16) -0.0012(15) 0.0006(17)
C14 0.036(2) 0.032(2) 0.0152(15) 0.0028(14) -0.0042(15) -0.0019(17)
C4 0.051(2) 0.031(2) 0.0237(17) -0.0016(17) 0.0089(18) 0.0015(19)
C11 0.026(2) 0.037(2) 0.0261(18) 0.0013(16) -0.0007(15) -0.0064(17)
C7 0.038(2) 0.038(2) 0.046(2) -0.0010(19) -0.006(2) -0.0069(19)
C3 0.064(3) 0.043(2) 0.0175(18) -0.0022(17) -0.0025(19) 0.004(2)
C12 0.032(2) 0.045(2) 0.0284(19) 0.0033(18) 0.0065(16) -0.0073(19)
C8 0.032(2) 0.0283(19) 0.0277(18) 0.0023(16) 0.0061(16) 0.0011(17)
C2 0.054(3) 0.037(2) 0.030(2) -0.0078(18) -0.013(2) -0.001(2)
C18 0.031(2) 0.062(3) 0.038(2) -0.009(2) -0.0009(18) 0.000(2)
C17 0.027(2) 0.058(3) 0.044(2) -0.016(2) 0.0010(19) 0.002(2)

loop_
_atom_type_symbol
_atom_type_description
_atom_type_scat_dispersion_real
_atom_type_scat_dispersion_imag
_atom_type_scat_source
C C 0.0033 0.0016 'International Tables Vol C Tables 4.2.6.8 and 6.1.1.4'
H H 0.0000 0.0000 'International Tables Vol C Tables 4.2.6.8 and 6.1.1.4'
N N 0.0061 0.0033 'International Tables Vol C Tables 4.2.6.8 and 6.1.1.4'
O O 0.0106 0.0060 'International Tables Vol C Tables 4.2.6.8 and 6.1.1.4'
Cl Cl 0.1484 0.1585 'International Tables Vol C Tables 4.2.6.8 and 6.1.1.4'

loop_
_geom_angle_atom_site_label_1
_geom_angle_atom_site_label_2
_geom_angle_atom_site_label_3
_geom_angle
H104 O2 H103 99(4)
C9 N1 C6 124.0(3)
C9 N1 H101 117(3)
C6 N1 H101 119(3)
C15 N2 C10 110.4(3)
C15 N2 C14 111.2(3)
C10 N2 C14 110.3(3)
C15 N2 H102 112(2)
C10 N2 H102 108(2)
C14 N2 H102 105(2)
O1 C9 N1 125.4(3)
O1 C9 C10 120.2(3)
N1 C9 C10 114.3(3)
C1 C6 C5 123.0(3)
C1 C6 N1 117.6(3)
C5 C6 N1 119.3(3)
N2 C15 C16 114.1(3)
N2 C15 H15A 108.7
C16 C15 H15A 108.7
N2 C15 H15B 108.7
C16 C15 H15B 108.7
H15A C15 H15B 107.6
N2 C10 C11 110.8(3)
N2 C10 C9 109.4(3)
C11 C10 C9 109.4(3)
N2 C10 H10 109.1
C11 C10 H10 109.1
C9 C10 H10 109.1
C6 C1 C2 117.5(4)
C6 C1 C7 121.8(3)
C2 C1 C7 120.7(4)
C6 C5 C4 117.3(3)
C6 C5 C8 122.3(3)
C4 C5 C8 120.4(3)
C14 C13 C12 111.5(3)
C14 C13 H13A 109.3
C12 C13 H13A 109.3
C14 C13 H13B 109.3
C12 C13 H13B 109.3
H13A C13 H13B 108.0
C15 C16 C17 111.1(3)
C15 C16 H16A 109.4
C17 C16 H16A 109.4
C15 C16 H16B 109.4
C17 C16 H16B 109.4
H16A C16 H16B 108.0
N2 C14 C13 112.0(3)
N2 C14 H14A 109.2
C13 C14 H14A 109.2
N2 C14 H14B 109.2
C13 C14 H14B 109.2
H14A C14 H14B 107.9
C3 C4 C5 120.8(4)
C3 C4 H4 119.6
C5 C4 H4 119.6
C10 C11 C12 110.8(3)
C10 C11 H11A 109.5
C12 C11 H11A 109.5
C10 C11 H11B 109.5
C12 C11 H11B 109.5
H11A C11 H11B 108.1
C1 C7 H7A 109.5
C1 C7 H7B 109.5
H7A C7 H7B 109.5
C1 C7 H7C 109.5
H7A C7 H7C 109.5
H7B C7 H7C 109.5
C4 C3 C2 120.8(4)
C4 C3 H3 119.6
C2 C3 H3 119.6
C13 C12 C11 108.8(3)
C13 C12 H12A 109.9
C11 C12 H12A 109.9
C13 C12 H12B 109.9
C11 C12 H12B 109.9
H12A C12 H12B 108.3
C5 C8 H8A 109.5
C5 C8 H8B 109.5
H8A C8 H8B 109.5
C5 C8 H8C 109.5
H8A C8 H8C 109.5
H8B C8 H8C 109.5
C3 C2 C1 120.7(4)
C3 C2 H2 119.6
C1 C2 H2 119.6
C17 C18 H18A 109.5
C17 C18 H18B 109.5
H18A C18 H18B 109.5
C17 C18 H18C 109.5
H18A C18 H18C 109.5
H18B C18 H18C 109.5
C18 C17 C16 113.0(3)
C18 C17 H17A 109.0
C16 C17 H17A 109.0
C18 C17 H17B 109.0
C16 C17 H17B 109.0
H17A C17 H17B 107.8

loop_
_geom_bond_atom_site_label_1
_geom_bond_atom_site_label_2
_geom_bond_distance
O2 H104 0.80(4)
O2 H103 0.97(5)
O1 C9 1.223(4)
N1 C9 1.329(4)
N1 C6 1.439(4)
N1 H101 0.85(4)
N2 C15 1.499(4)
N2 C10 1.501(4)
N2 C14 1.504(4)
N2 H102 0.85(3)
C9 C10 1.536(4)
C6 C1 1.393(5)
C6 C5 1.393(5)
C15 C16 1.506(5)
C15 H15A 0.9900
C15 H15B 0.9900
C10 C11 1.517(5)
C10 H10 1.0000
C1 C2 1.396(5)
C1 C7 1.500(5)
C5 C4 1.399(5)
C5 C8 1.500(5)
C13 C14 1.506(5)
C13 C12 1.515(5)
C13 H13A 0.9900
C13 H13B 0.9900
C16 C17 1.513(5)
C16 H16A 0.9900
C16 H16B 0.9900
C14 H14A 0.9900
C14 H14B 0.9900
C4 C3 1.375(6)
C4 H4 0.9500
C11 C12 1.527(5)
C11 H11A 0.9900
C11 H11B 0.9900
C7 H7A 0.9800
C7 H7B 0.9800
C7 H7C 0.9800
C3 C2 1.378(6)
C3 H3 0.9500
C12 H12A 0.9900
C12 H12B 0.9900
C8 H8A 0.9800
C8 H8B 0.9800
C8 H8C 0.9800
C2 H2 0.9500
C18 C17 1.498(5)
C18 H18A 0.9800
C18 H18B 0.9800
C18 H18C 0.9800
C17 H17A 0.9900
C17 H17B 0.9900

loop_
_geom_torsion_atom_site_label_1
_geom_torsion_atom_site_label_2
_geom_torsion_atom_site_label_3
_geom_torsion_atom_site_label_4
_geom_torsion
C6 N1 C9 O1 -3.8(6)
C6 N1 C9 C10 173.8(3)
C9 N1 C6 C1 -115.7(4)
C9 N1 C6 C5 68.2(5)
C10 N2 C15 C16 172.3(3)
C14 N2 C15 C16 -65.0(4)
C15 N2 C10 C11 179.8(3)
C14 N2 C10 C11 56.5(4)
C15 N2 C10 C9 -59.5(3)
C14 N2 C10 C9 177.2(3)
O1 C9 C10 N2 -46.5(4)
N1 C9 C10 N2 135.8(3)
O1 C9 C10 C11 75.1(4)
N1 C9 C10 C11 -102.6(3)
C5 C6 C1 C2 -0.3(5)
N1 C6 C1 C2 -176.2(3)
C5 C6 C1 C7 -179.5(3)
N1 C6 C1 C7 4.6(5)
C1 C6 C5 C4 1.4(5)
N1 C6 C5 C4 177.2(3)
C1 C6 C5 C8 -176.9(3)
N1 C6 C5 C8 -1.1(5)
N2 C15 C16 C17 -174.5(3)
C15 N2 C14 C13 -178.4(3)
C10 N2 C14 C13 -55.5(4)
C12 C13 C14 N2 56.3(4)
C6 C5 C4 C3 -1.8(5)
C8 C5 C4 C3 176.5(3)
N2 C10 C11 C12 -58.6(4)
C9 C10 C11 C12 -179.3(3)
C5 C4 C3 C2 1.1(6)
C14 C13 C12 C11 -56.2(4)
C10 C11 C12 C13 57.5(4)
C4 C3 C2 C1 0.1(6)
C6 C1 C2 C3 -0.4(6)
C7 C1 C2 C3 178.8(4)
C15 C16 C17 C18 179.5(4)
